data_4331844
loop_
_publ_author_name
'Boudalis, Athanassios K.'
'Sanakis, Yiannis'
'Dahan, Fran\,coise'
'Hendrich, Michael'
'Tuchagues, Jean-Pierre'

_publ_section_title
;
 An Octanuclear Complex Containing the {Fe3O}7+Metal Core:&#x00A0;
 Structural, Magnetic, M\"ossbauer, and Electron Paramagnetic Resonance
 Studies#
;
_journal_issue 1
_journal_name_full 'Inorganic Chemistry'
_journal_page_first 443
_journal_page_last 453
_journal_paper_doi 10.1021/ic051652x
_journal_volume 45
_journal_year 2006
_chemical_formula_sum 'C106 H106 Cl2 Fe6 N4 Na2 O36'
_chemical_formula_weight 2623.93
_chemical_name_systematic
; 
 ? 
;
_space_group_IT_number 2
_symmetry_cell_setting triclinic
_symmetry_space_group_name_Hall '-P 1'
_symmetry_space_group_name_H-M 'P -1'
_atom_sites_solution_hydrogens geom
_atom_sites_solution_primary direct
_atom_sites_solution_secondary difmap
_audit_creation_method SHELXL-97
_cell_angle_alpha 88.843(13)
_cell_angle_beta 75.571(11)
_cell_angle_gamma 87.569(13)
_cell_formula_units_Z 1
_cell_length_a 11.4457(11)
_cell_length_b 14.7935(14)
_cell_length_c 18.0086(16)
_cell_measurement_temperature 160(2)
_cell_volume 2950.3(5)
_computing_cell_refinement 'STOE-IPDS software (Stoe, 2.93, 1997)'
_computing_data_collection 'STOE-IPDS software (Stoe, 2.93, 1997)'
_computing_data_reduction 'XRED (Stoe, 1.08, 1996)'
_computing_molecular_graphics 'ZORTEP (Zsolnai, 1996)'
_computing_structure_refinement 'SHELXL-97 (Sheldrick, 1997)'
_computing_structure_solution 'SHELXS-97 (Sheldrick, 1990)'
_diffrn_ambient_temperature 160(2)
_diffrn_measured_fraction_theta_full 0.923
_diffrn_measured_fraction_theta_max 0.923
_diffrn_measurement_device_type STOE-IPDS
_diffrn_measurement_method 'Imaging Plate Detector System'
_diffrn_radiation_monochromator graphite
_diffrn_radiation_source 'fine-focus sealed tube'
_diffrn_radiation_type MoK\a
_diffrn_radiation_wavelength 0.71073
_diffrn_reflns_av_R_equivalents 0.0394
_diffrn_reflns_av_sigmaI/netI 0.0423
_diffrn_reflns_limit_h_max 14
_diffrn_reflns_limit_h_min -14
_diffrn_reflns_limit_k_max 18
_diffrn_reflns_limit_k_min -18
_diffrn_reflns_limit_l_max 21
_diffrn_reflns_limit_l_min -20
_diffrn_reflns_number 29252
_diffrn_reflns_theta_full 26.06
_diffrn_reflns_theta_max 26.06
_diffrn_reflns_theta_min 2.25
_exptl_absorpt_coefficient_mu 0.860
_exptl_absorpt_correction_T_max 0.6278
_exptl_absorpt_correction_T_min 0.3801
_exptl_absorpt_correction_type numerical
_exptl_absorpt_process_details 'X-SHAPE (Stoe & Cie, 1996)'
_exptl_crystal_colour Orange
_exptl_crystal_density_diffrn 1.477
_exptl_crystal_density_method 'not measured'
_exptl_crystal_description Parallelepiped
_exptl_crystal_F_000 1350
_exptl_crystal_size_max 0.45
_exptl_crystal_size_mid 0.30
_exptl_crystal_size_min 0.15
_refine_diff_density_max 0.413
_refine_diff_density_min -0.400
_refine_diff_density_rms 0.061
_refine_ls_extinction_method none
_refine_ls_goodness_of_fit_ref 0.918
_refine_ls_hydrogen_treatment mixed
_refine_ls_matrix_type full
_refine_ls_number_parameters 764
_refine_ls_number_reflns 10790
_refine_ls_number_restraints 0
_refine_ls_restrained_S_all 0.918
_refine_ls_R_factor_all 0.0502
_refine_ls_R_factor_gt 0.0368
_refine_ls_shift/su_max 0.023
_refine_ls_shift/su_mean 0.001
_refine_ls_structure_factor_coef Fsqd
_refine_ls_weighting_details 'w=1/[\s^2^(Fo^2^)+(0.0308P)^2^+0.0000P] where P=(Fo^2^+2Fc^2^)/3'
_refine_ls_weighting_scheme calc
_refine_ls_wR_factor_gt 0.0623
_refine_ls_wR_factor_ref 0.0642
_reflns_number_gt 6699
_reflns_number_total 10790
_reflns_threshold_expression >2sigma(I)
_cod_data_source_file ic051652xsup1.cif
_cod_data_source_block tb2
_cod_depositor_comments
;
The following automatic conversions were performed:

'_symmetry_cell_setting' value 'Triclinic' changed to 'triclinic'
according to /home/saulius/struct/CIF-dictionaries/cif_core.dic
dictionary named 'cif_core.dic' version 2.4.2 from
2011-04-26.

'_exptl_absorpt_correction_type' value 'Numerical'
changed to 'numerical' according to
/home/saulius/struct/CIF-dictionaries/cif_core.dic dictionary named
'cif_core.dic' version 2.4.2 from 2011-04-26.

Automatic conversion script
Id: cif_fix_values 1891 2012-01-12 08:04:46Z andrius 

The following automatic conversions were performed:

'_refine_ls_weighting_scheme' value 'calc
w=1/[\s^2^(Fo^2^)+(0.0308P)^2^+0.0000P] where P=(Fo^2^+2Fc^2^)/3' was
changed to 'calc'. New tag '_refine_ls_weighting_details' was
created. The value of the new tag was set to
'w=1/[\s^2^(Fo^2^)+(0.0308P)^2^+0.0000P] where P=(Fo^2^+2Fc^2^)/3'.

Automatic conversion script
Id: cif_fix_values 3143 2015-03-26 13:38:13Z robertas 
;
_cod_original_sg_symbol_H-M P-1
_cod_database_code 4331844

loop_
_symmetry_equiv_pos_as_xyz
'x, y, z'
'-x, -y, -z'

loop_
_atom_site_label
_atom_site_type_symbol
_atom_site_fract_x
_atom_site_fract_y
_atom_site_fract_z
_atom_site_U_iso_or_equiv
_atom_site_adp_type
_atom_site_occupancy
_atom_site_calc_flag
_atom_site_refinement_flags
Fe1 Fe 0.19056(2) 0.158631(16) 0.183631(17) 0.03097(7) Uani 1 d .
Fe2 Fe 0.26496(2) 0.240825(16) 0.338211(16) 0.02975(6) Uani 1 d .
Fe3 Fe 0.18177(2) 0.377451(16) 0.213242(16) 0.02829(6) Uani 1 d .
Na Na 0.01133(6) 0.02344(5) 0.39723(5) 0.03683(18) Uani 1 d .
O1 O 0.20528(10) 0.25568(8) 0.24926(8) 0.0310(3) Uani 1 d .
O2 O 0.34571(12) 0.09151(9) 0.18978(9) 0.0437(4) Uani 1 d .
O3 O 0.39314(12) 0.14541(9) 0.29261(9) 0.0430(3) Uani 1 d .
O4 O 0.28598(13) 0.21323(8) 0.08482(8) 0.0425(3) Uani 1 d .
O5 O 0.29185(12) 0.36012(8) 0.10878(9) 0.0405(3) Uani 1 d .
O6 O 0.03179(12) 0.20438(9) 0.16259(9) 0.0418(3) Uani 1 d .
O7 O 0.03893(12) 0.35381(8) 0.17240(10) 0.0421(4) Uani 1 d .
O8 O 0.14305(11) 0.33185(9) 0.39680(9) 0.0408(3) Uani 1 d .
O9 O 0.07035(12) 0.41495(9) 0.31134(9) 0.0426(4) Uani 1 d .
O10 O 0.39592(12) 0.33013(9) 0.31035(9) 0.0414(3) Uani 1 d .
O11 O 0.32101(12) 0.43433(9) 0.24248(9) 0.0421(3) Uani 1 d .
O12 O 0.09471(12) 0.07407(8) 0.25885(9) 0.0376(3) Uani 1 d .
O13 O -0.02451(12) -0.04297(9) 0.27929(9) 0.0449(4) Uani 1 d .
O14 O 0.16115(12) 0.14462(9) 0.39566(8) 0.0392(3) Uani 1 d .
O15 O 0.08962(13) 0.07683(9) 0.50832(9) 0.0444(4) Uani 1 d .
O16 O 0.15350(12) 0.50945(8) 0.17474(9) 0.0372(3) Uani 1 d .
H16A H 0.1234(18) 0.5246(13) 0.1306(11) 0.041 Uiso 1 d .
H16B H 0.1257(18) 0.5633(12) 0.2072(11) 0.041 Uiso 1 d .
N1 N 0.16488(14) 0.04741(10) 0.11040(10) 0.0351(4) Uani 1 d .
N2 N 0.31968(13) 0.23018(10) 0.44606(10) 0.0326(3) Uani 1 d .
C1 C 0.41181(15) 0.09410(12) 0.23562(12) 0.0326(4) Uani 1 d .
C2 C 0.51810(17) 0.02925(14) 0.22364(13) 0.0426(5) Uani 1 d .
C3 C 0.5306(2) -0.03877(15) 0.17196(15) 0.0516(6) Uani 1 d .
H3 H 0.4739 -0.0426 0.1417 0.057 Uiso 1 calc R
C4 C 0.62706(18) -0.10362(14) 0.16304(14) 0.0469(6) Uani 1 d .
H4 H 0.6345 -0.1525 0.1286 0.052 Uiso 1 calc R
C5 C 0.7106(2) -0.09387(15) 0.20604(15) 0.0552(7) Uani 1 d .
H5 H 0.7777 -0.1356 0.2000 0.061 Uiso 1 calc R
C6 C 0.69755(19) -0.02473(15) 0.25712(15) 0.0500(6) Uani 1 d .
H6 H 0.7561 -0.0195 0.2859 0.055 Uiso 1 calc R
C7 C 0.60152(18) 0.03783(15) 0.26820(15) 0.0489(6) Uani 1 d .
H7 H 0.5925 0.0848 0.3046 0.054 Uiso 1 calc R
C8 C 0.32920(15) 0.29025(12) 0.06914(12) 0.0318(4) Uani 1 d .
C9 C 0.43342(15) 0.30007(12) 0.00180(11) 0.0320(4) Uani 1 d .
C10 C 0.50500(18) 0.22403(14) -0.02829(14) 0.0456(5) Uani 1 d .
H10 H 0.4834 0.1654 -0.0086 0.050 Uiso 1 calc R
C11 C 0.6077(2) 0.23503(17) -0.08715(17) 0.0613(7) Uani 1 d .
H11 H 0.6565 0.1835 -0.1078 0.067 Uiso 1 calc R
C12 C 0.6400(2) 0.32050(16) -0.11629(16) 0.0592(7) Uani 1 d .
H12 H 0.7101 0.3277 -0.1569 0.065 Uiso 1 calc R
C13 C 0.5699(2) 0.39397(16) -0.08584(14) 0.0526(6) Uani 1 d .
H13 H 0.5926 0.4527 -0.1047 0.058 Uiso 1 calc R
C14 C 0.46703(18) 0.38443(13) -0.02845(13) 0.0404(5) Uani 1 d .
H14 H 0.4182 0.4364 -0.0092 0.044 Uiso 1 calc R
C15 C -0.01185(16) 0.28321(12) 0.16092(12) 0.0348(4) Uani 1 d .
C16 C -0.13236(17) 0.29605(14) 0.14369(12) 0.0372(4) Uani 1 d .
C17 C -0.17159(18) 0.38232(14) 0.12599(14) 0.0446(5) Uani 1 d .
H17 H -0.1220 0.4324 0.1251 0.049 Uiso 1 calc R
C18 C -0.2846(2) 0.39488(16) 0.10954(15) 0.0539(6) Uani 1 d .
H18 H -0.3107 0.4535 0.0964 0.059 Uiso 1 calc R
C19 C -0.35768(18) 0.32346(15) 0.11232(14) 0.0475(5) Uani 1 d .
H19 H -0.4345 0.3326 0.1016 0.052 Uiso 1 calc R
C20 C -0.3196(2) 0.23838(16) 0.13067(15) 0.0514(6) Uani 1 d .
H20 H -0.3707 0.1889 0.1327 0.057 Uiso 1 calc R
C21 C -0.20732(18) 0.22407(14) 0.14624(14) 0.0438(5) Uani 1 d .
H21 H -0.1818 0.1650 0.1587 0.048 Uiso 1 calc R
C22 C 0.06708(16) 0.38648(12) 0.37903(12) 0.0343(4) Uani 1 d .
C23 C -0.04020(17) 0.41787(13) 0.44013(13) 0.0358(4) Uani 1 d .
C24 C -0.11750(19) 0.48410(15) 0.42271(14) 0.0459(5) Uani 1 d .
H24 H -0.1006 0.5123 0.3735 0.050 Uiso 1 calc R
C25 C -0.2216(2) 0.50902(16) 0.47899(15) 0.0550(6) Uani 1 d .
H25 H -0.2760 0.5547 0.4682 0.061 Uiso 1 calc R
C26 C -0.2452(2) 0.46733(15) 0.55011(14) 0.0514(6) Uani 1 d .
H26 H -0.3181 0.4825 0.5871 0.057 Uiso 1 calc R
C27 C -0.1659(2) 0.40492(15) 0.56795(15) 0.0519(6) Uani 1 d .
H27 H -0.1810 0.3786 0.6178 0.057 Uiso 1 calc R
C28 C -0.0634(2) 0.38030(15) 0.51294(13) 0.0457(5) Uani 1 d .
H28 H -0.0076 0.3367 0.5252 0.050 Uiso 1 calc R
C29 C 0.39785(15) 0.40525(12) 0.27642(12) 0.0317(4) Uani 1 d .
C30 C 0.49928(18) 0.46470(14) 0.27825(12) 0.0403(5) Uani 1 d .
C31 C 0.4923(2) 0.55734(14) 0.26073(14) 0.0465(5) Uani 1 d .
H31 H 0.4221 0.5833 0.2483 0.051 Uiso 1 calc R
C32 C 0.5878(2) 0.61020(14) 0.26163(15) 0.0500(6) Uani 1 d .
H32 H 0.5823 0.6732 0.2512 0.055 Uiso 1 calc R
C33 C 0.6924(2) 0.57257(15) 0.27770(14) 0.0513(6) Uani 1 d .
H33 H 0.7580 0.6098 0.2777 0.056 Uiso 1 calc R
C34 C 0.70068(19) 0.48168(15) 0.29359(14) 0.0484(5) Uani 1 d .
H34 H 0.7730 0.4559 0.3033 0.053 Uiso 1 calc R
C35 C 0.60500(17) 0.42768(14) 0.29559(13) 0.0429(5) Uani 1 d .
H35 H 0.6102 0.3654 0.3087 0.047 Uiso 1 calc R
C36 C 0.04737(17) 0.00548(12) 0.23601(13) 0.0369(5) Uani 1 d .
C37 C 0.08957(17) -0.01272(12) 0.15156(12) 0.0344(4) Uani 1 d .
C38 C 0.0549(2) -0.08538(13) 0.11598(13) 0.0433(5) Uani 1 d .
H38 H 0.0013 -0.1275 0.1454 0.048 Uiso 1 calc R
C39 C 0.0972(2) -0.09661(15) 0.03960(15) 0.0530(6) Uani 1 d .
H39 H 0.0737 -0.1464 0.0149 0.058 Uiso 1 calc R
C40 C 0.17539(19) -0.03437(13) -0.00227(15) 0.0471(5) Uani 1 d .
H40 H 0.2065 -0.0408 -0.0560 0.052 Uiso 1 calc R
C41 C 0.2070(2) 0.03688(14) 0.03556(14) 0.0479(5) Uani 1 d .
H41 H 0.2605 0.0798 0.0072 0.053 Uiso 1 calc R
C42 C 0.15955(17) 0.12834(12) 0.46639(12) 0.0356(4) Uani 1 d .
C43 C 0.24830(17) 0.17789(12) 0.49902(12) 0.0347(4) Uani 1 d .
C44 C 0.25495(18) 0.17002(14) 0.57359(13) 0.0416(5) Uani 1 d .
H44 H 0.2017 0.1329 0.6091 0.046 Uiso 1 calc R
C45 C 0.3417(2) 0.21790(14) 0.59567(13) 0.0457(5) Uani 1 d .
H45 H 0.3481 0.2147 0.6472 0.050 Uiso 1 calc R
C46 C 0.4184(2) 0.27015(14) 0.54283(14) 0.0476(5) Uani 1 d .
H46 H 0.4792 0.3024 0.5572 0.052 Uiso 1 calc R
C47 C 0.40612(17) 0.27525(14) 0.46860(13) 0.0399(5) Uani 1 d .
H47 H 0.4595 0.3113 0.4321 0.044 Uiso 1 calc R
O17 O 0.15804(14) -0.10406(10) 0.38617(10) 0.0505(4) Uani 1 d .
H17A H 0.1107(19) -0.1470(12) 0.3798(15) 0.056 Uiso 1 d .
C48 C 0.2697(2) -0.10272(16) 0.33169(16) 0.0554(6) Uani 1 d .
H48A H 0.3136 -0.0497 0.3413 0.061 Uiso 1 calc R
H48B H 0.2550 -0.0950 0.2800 0.061 Uiso 1 calc R
C49 C 0.3474(2) -0.18549(16) 0.33241(17) 0.0658(8) Uani 1 d .
H49A H 0.3649 -0.1927 0.3828 0.072 Uiso 1 calc R
H49B H 0.4231 -0.1801 0.2929 0.072 Uiso 1 calc R
H49C H 0.3054 -0.2383 0.3220 0.072 Uiso 1 calc R
O18 O -0.15859(14) 0.11644(11) 0.45333(11) 0.0544(4) Uani 1 d .
H18A H -0.194(2) 0.1055(17) 0.4991(8) 0.060 Uiso 1 d .
C50 C -0.2084(3) 0.20051(16) 0.43702(17) 0.0636(7) Uani 1 d .
H50A H -0.1715 0.2489 0.4596 0.070 Uiso 1 calc R
H50B H -0.2961 0.2028 0.4614 0.070 Uiso 1 calc R
C51 C -0.1895(3) 0.21801(19) 0.35355(17) 0.0723(8) Uani 1 d .
H51A H -0.1091 0.2419 0.3329 0.080 Uiso 1 calc R
H51B H -0.2510 0.2623 0.3449 0.080 Uiso 1 calc R
H51C H -0.1958 0.1614 0.3277 0.080 Uiso 1 calc R
O19 O 0.03399(16) 0.55557(10) 0.06266(11) 0.0581(4) Uani 1 d .
H19A H 0.0256 0.5395 0.0199 0.064 Uiso 1 calc R
C52 C -0.0031(2) 0.64679(17) 0.07458(18) 0.0665(7) Uani 1 d .
H52A H 0.0606 0.6850 0.0438 0.073 Uiso 1 calc R
H52B H -0.0126 0.6611 0.1293 0.073 Uiso 1 calc R
C53 C -0.1192(3) 0.66996(19) 0.05357(18) 0.0718(8) Uani 1 d .
H53A H -0.1146 0.6479 0.0019 0.079 Uiso 1 calc R
H53B H -0.1335 0.7358 0.0547 0.079 Uiso 1 calc R
H53C H -0.1856 0.6414 0.0903 0.079 Uiso 1 calc R
Cl Cl 0.01212(5) 0.72379(3) 0.27885(3) 0.04269(12) Uani 1 d .
O20 O 0.00743(14) 0.75884(10) 0.35352(9) 0.0488(4) Uani 1 d .
O21 O 0.11444(13) 0.75795(10) 0.22658(10) 0.0515(4) Uani 1 d .
O22 O -0.09460(13) 0.74966(9) 0.25438(10) 0.0467(4) Uani 1 d .
O23 O 0.01748(14) 0.62677(9) 0.28182(10) 0.0508(4) Uani 1 d .

loop_
_atom_site_aniso_label
_atom_site_aniso_U_11
_atom_site_aniso_U_22
_atom_site_aniso_U_33
_atom_site_aniso_U_23
_atom_site_aniso_U_13
_atom_site_aniso_U_12
Fe1 0.02797(13) 0.03353(12) 0.03124(16) 0.00105(11) -0.00690(11) -0.00285(10)
Fe2 0.02924(13) 0.03065(12) 0.02973(16) 0.00257(11) -0.00808(11) -0.00208(10)
Fe3 0.02567(12) 0.03048(12) 0.02820(15) 0.00163(11) -0.00579(11) -0.00167(9)
Na 0.0354(4) 0.0385(4) 0.0348(5) 0.0030(3) -0.0055(3) -0.0029(3)
O1 0.0298(6) 0.0339(6) 0.0295(7) 0.0020(5) -0.0079(5) -0.0020(5)
O2 0.0365(7) 0.0467(7) 0.0495(10) -0.0092(7) -0.0143(7) 0.0058(6)
O3 0.0411(7) 0.0514(8) 0.0366(9) 0.0040(7) -0.0116(7) 0.0073(6)
O4 0.0516(8) 0.0377(7) 0.0339(8) -0.0010(6) -0.0005(7) -0.0122(6)
O5 0.0423(7) 0.0350(6) 0.0396(9) -0.0020(6) -0.0013(7) -0.0016(6)
O6 0.0384(7) 0.0395(7) 0.0511(10) -0.0007(7) -0.0181(7) 0.0003(6)
O7 0.0393(7) 0.0296(6) 0.0624(11) 0.0059(7) -0.0223(7) -0.0025(5)
O8 0.0333(7) 0.0522(8) 0.0379(9) -0.0016(7) -0.0114(6) 0.0038(6)
O9 0.0455(8) 0.0371(7) 0.0401(10) 0.0013(6) -0.0022(7) 0.0055(6)
O10 0.0342(7) 0.0482(7) 0.0429(9) 0.0094(7) -0.0116(6) -0.0051(6)
O11 0.0423(8) 0.0392(7) 0.0500(10) 0.0040(7) -0.0209(7) -0.0068(6)
O12 0.0384(7) 0.0349(6) 0.0399(9) -0.0018(6) -0.0102(6) -0.0015(5)
O13 0.0443(8) 0.0490(8) 0.0400(9) 0.0088(7) -0.0063(7) -0.0148(6)
O14 0.0442(8) 0.0444(7) 0.0313(8) 0.0054(6) -0.0127(6) -0.0104(6)
O15 0.0506(8) 0.0497(8) 0.0296(8) 0.0082(7) -0.0027(7) -0.0109(7)
O16 0.0385(7) 0.0331(6) 0.0380(9) 0.0042(6) -0.0066(6) 0.0012(5)
N1 0.0367(8) 0.0380(8) 0.0331(10) -0.0028(7) -0.0128(7) -0.0048(7)
N2 0.0270(7) 0.0376(7) 0.0329(10) 0.0014(7) -0.0077(7) 0.0032(6)
C1 0.0193(8) 0.0381(9) 0.0361(12) 0.0091(8) 0.0006(8) -0.0018(7)
C2 0.0262(9) 0.0521(11) 0.0448(14) 0.0087(10) -0.0013(9) 0.0018(8)
C3 0.0405(11) 0.0520(12) 0.0573(16) 0.0019(11) -0.0050(11) 0.0110(10)
C4 0.0406(11) 0.0430(10) 0.0469(14) 0.0056(10) 0.0057(10) 0.0116(9)
C5 0.0434(12) 0.0567(12) 0.0520(16) 0.0155(12) 0.0089(11) 0.0189(10)
C6 0.0359(11) 0.0591(13) 0.0529(16) 0.0095(11) -0.0102(10) 0.0109(10)
C7 0.0420(11) 0.0483(11) 0.0557(16) 0.0060(11) -0.0124(11) 0.0047(9)
C8 0.0268(9) 0.0388(9) 0.0316(11) 0.0007(8) -0.0105(8) -0.0015(7)
C9 0.0258(8) 0.0428(9) 0.0277(11) -0.0021(8) -0.0070(7) -0.0007(7)
C10 0.0361(10) 0.0477(11) 0.0469(14) -0.0092(10) 0.0023(10) -0.0030(9)
C11 0.0401(12) 0.0642(14) 0.0687(19) -0.0122(14) 0.0066(12) 0.0040(11)
C12 0.0467(13) 0.0607(13) 0.0561(17) -0.0058(13) 0.0152(12) -0.0096(11)
C13 0.0586(14) 0.0543(12) 0.0385(14) 0.0040(11) 0.0014(11) -0.0139(11)
C14 0.0382(10) 0.0411(9) 0.0393(13) 0.0015(9) -0.0052(9) -0.0005(8)
C15 0.0350(10) 0.0381(9) 0.0301(11) 0.0002(8) -0.0056(8) -0.0012(8)
C16 0.0332(10) 0.0488(10) 0.0284(11) 0.0008(9) -0.0048(8) -0.0056(8)
C17 0.0338(10) 0.0471(11) 0.0550(15) -0.0010(10) -0.0151(10) -0.0003(8)
C18 0.0510(13) 0.0616(13) 0.0532(17) 0.0004(12) -0.0224(12) 0.0074(11)
C19 0.0329(10) 0.0591(12) 0.0551(16) 0.0028(11) -0.0198(10) -0.0031(9)
C20 0.0463(12) 0.0596(13) 0.0562(17) 0.0019(12) -0.0253(11) -0.0163(10)
C21 0.0408(11) 0.0439(10) 0.0501(15) 0.0043(10) -0.0171(10) -0.0095(9)
C22 0.0329(9) 0.0319(8) 0.0383(13) -0.0029(8) -0.0084(9) -0.0040(7)
C23 0.0293(9) 0.0409(9) 0.0361(12) -0.0077(9) -0.0057(8) -0.0003(7)
C24 0.0439(11) 0.0556(12) 0.0415(14) -0.0081(10) -0.0183(10) 0.0102(10)
C25 0.0520(13) 0.0571(13) 0.0541(17) -0.0190(12) -0.0116(12) 0.0182(11)
C26 0.0420(12) 0.0587(13) 0.0451(15) -0.0160(11) 0.0059(10) 0.0007(10)
C27 0.0536(13) 0.0560(12) 0.0401(14) -0.0049(11) 0.0013(11) -0.0093(10)
C28 0.0506(12) 0.0522(11) 0.0322(12) 0.0051(10) -0.0069(10) 0.0004(10)
C29 0.0238(8) 0.0400(9) 0.0320(11) 0.0017(8) -0.0077(7) -0.0070(7)
C30 0.0375(10) 0.0526(11) 0.0303(12) -0.0021(9) -0.0054(9) -0.0144(9)
C31 0.0532(13) 0.0471(11) 0.0435(14) -0.0045(10) -0.0178(10) -0.0151(10)
C32 0.0574(13) 0.0377(10) 0.0550(16) -0.0075(10) -0.0118(12) -0.0133(9)
C33 0.0418(11) 0.0605(13) 0.0519(16) -0.0118(12) -0.0091(11) -0.0177(10)
C34 0.0371(11) 0.0583(12) 0.0520(15) -0.0049(11) -0.0136(10) -0.0115(9)
C35 0.0369(10) 0.0507(11) 0.0431(13) -0.0008(10) -0.0116(9) -0.0133(9)
C36 0.0329(10) 0.0368(9) 0.0416(13) 0.0011(9) -0.0106(9) 0.0002(8)
C37 0.0404(10) 0.0354(9) 0.0279(11) 0.0053(8) -0.0091(8) -0.0052(8)
C38 0.0533(12) 0.0382(10) 0.0403(13) 0.0023(9) -0.0138(10) -0.0111(9)
C39 0.0599(14) 0.0496(12) 0.0511(16) -0.0106(11) -0.0136(12) -0.0151(11)
C40 0.0506(12) 0.0429(10) 0.0436(14) -0.0037(10) -0.0028(11) -0.0075(9)
C41 0.0576(13) 0.0475(11) 0.0362(13) 0.0032(10) -0.0058(10) -0.0122(10)
C42 0.0397(10) 0.0298(8) 0.0360(12) -0.0016(8) -0.0074(9) 0.0013(7)
C43 0.0363(10) 0.0365(9) 0.0317(11) -0.0014(8) -0.0103(8) 0.0037(8)
C44 0.0411(11) 0.0510(11) 0.0323(12) -0.0029(9) -0.0082(9) 0.0003(9)
C45 0.0538(12) 0.0542(11) 0.0326(13) -0.0005(10) -0.0182(10) 0.0042(10)
C46 0.0529(13) 0.0491(11) 0.0473(15) -0.0079(10) -0.0250(11) 0.0028(10)
C47 0.0334(10) 0.0474(10) 0.0415(13) -0.0020(9) -0.0142(9) -0.0022(8)
O17 0.0459(8) 0.0515(8) 0.0522(11) -0.0003(8) -0.0097(8) 0.0050(7)
C48 0.0442(12) 0.0609(13) 0.0533(16) 0.0115(12) 0.0008(11) 0.0026(10)
C49 0.0558(14) 0.0585(13) 0.071(2) 0.0150(14) 0.0033(14) 0.0107(11)
O18 0.0501(9) 0.0539(8) 0.0513(11) 0.0073(8) -0.0002(8) 0.0081(7)
C50 0.0696(17) 0.0545(13) 0.0630(19) 0.0024(13) -0.0108(14) 0.0033(12)
C51 0.0806(19) 0.0713(16) 0.062(2) 0.0072(15) -0.0138(16) 0.0017(15)
O19 0.0600(10) 0.0538(9) 0.0610(13) 0.0019(8) -0.0161(9) -0.0028(8)
C52 0.0716(17) 0.0594(14) 0.0654(19) -0.0143(13) -0.0126(15) 0.0136(13)
C53 0.0764(18) 0.0753(17) 0.064(2) -0.0033(15) -0.0212(15) 0.0145(14)
Cl 0.0426(3) 0.0403(2) 0.0399(3) -0.0011(2) -0.0012(2) 0.0039(2)
O20 0.0534(9) 0.0487(8) 0.0435(10) -0.0072(7) -0.0113(7) 0.0055(7)
O21 0.0436(8) 0.0546(8) 0.0475(10) 0.0056(8) 0.0035(7) 0.0077(7)
O22 0.0443(8) 0.0465(7) 0.0506(10) -0.0011(7) -0.0142(7) -0.0027(6)
O23 0.0541(9) 0.0444(8) 0.0488(11) -0.0027(7) -0.0046(8) 0.0059(7)

loop_
_atom_type_symbol
_atom_type_description
_atom_type_scat_dispersion_real
_atom_type_scat_dispersion_imag
_atom_type_scat_source
C C 0.0033 0.0016 'International Tables Vol C Tables 4.2.6.8 and 6.1.1.4'
H H 0.0000 0.0000 'International Tables Vol C Tables 4.2.6.8 and 6.1.1.4'
N N 0.0061 0.0033 'International Tables Vol C Tables 4.2.6.8 and 6.1.1.4'
O O 0.0106 0.0060 'International Tables Vol C Tables 4.2.6.8 and 6.1.1.4'
Na Na 0.0362 0.0249 'International Tables Vol C Tables 4.2.6.8 and 6.1.1.4'
Cl Cl 0.1484 0.1585 'International Tables Vol C Tables 4.2.6.8 and 6.1.1.4'
Fe Fe 0.3463 0.8444 'International Tables Vol C Tables 4.2.6.8 and 6.1.1.4'

loop_
_geom_angle_atom_site_label_1
_geom_angle_atom_site_label_2
_geom_angle_atom_site_label_3
_geom_angle
_geom_angle_site_symmetry_1
_geom_angle_site_symmetry_3
O1 Fe1 O12 100.84(6) . .
O1 Fe1 O4 97.02(5) . .
O12 Fe1 O4 162.13(6) . .
O1 Fe1 O2 95.73(6) . .
O12 Fe1 O2 90.93(6) . .
O4 Fe1 O2 86.69(6) . .
O1 Fe1 O6 96.40(5) . .
O12 Fe1 O6 86.91(6) . .
O4 Fe1 O6 91.71(6) . .
O2 Fe1 O6 167.87(6) . .
O1 Fe1 N1 177.45(5) . .
O12 Fe1 N1 77.59(6) . .
O4 Fe1 N1 84.58(6) . .
O2 Fe1 N1 86.33(6) . .
O6 Fe1 N1 81.55(6) . .
O1 Fe2 O14 101.89(6) . .
O1 Fe2 O10 97.74(6) . .
O14 Fe2 O10 160.28(6) . .
O1 Fe2 O8 92.33(6) . .
O14 Fe2 O8 87.50(6) . .
O10 Fe2 O8 93.58(6) . .
O1 Fe2 O3 95.18(6) . .
O14 Fe2 O3 89.80(6) . .
O10 Fe2 O3 86.59(6) . .
O8 Fe2 O3 172.41(6) . .
O1 Fe2 N2 175.05(5) . .
O14 Fe2 N2 76.91(6) . .
O10 Fe2 N2 83.68(6) . .
O8 Fe2 N2 82.84(6) . .
O3 Fe2 N2 89.64(6) . .
O1 Fe3 O9 93.56(6) . .
O1 Fe3 O7 96.80(5) . .
O9 Fe3 O7 89.06(6) . .
O1 Fe3 O5 95.58(6) . .
O9 Fe3 O5 170.84(5) . .
O7 Fe3 O5 90.50(6) . .
O1 Fe3 O11 98.44(5) . .
O9 Fe3 O11 91.05(6) . .
O7 Fe3 O11 164.72(5) . .
O5 Fe3 O11 86.98(6) . .
O1 Fe3 O16 179.16(5) . .
O9 Fe3 O16 85.89(6) . .
O7 Fe3 O16 82.56(5) . .
O5 Fe3 O16 84.98(6) . .
O11 Fe3 O16 82.21(6) . .
O15 Na O18 80.81(6) 2_556 .
O15 Na O17 77.77(6) 2_556 .
O18 Na O17 157.64(7) . .
O15 Na O13 101.27(6) 2_556 .
O18 Na O13 107.83(6) . .
O17 Na O13 82.77(6) . .
O15 Na O14 133.62(6) 2_556 .
O18 Na O14 94.47(6) . .
O17 Na O14 95.65(6) . .
O13 Na O14 123.67(5) . .
O15 Na O15 81.57(6) 2_556 .
O18 Na O15 83.47(6) . .
O17 Na O15 87.10(6) . .
O13 Na O15 168.61(6) . .
O14 Na O15 52.10(5) . .
O15 Na O12 153.22(6) 2_556 .
O18 Na O12 109.03(6) . .
O17 Na O12 93.08(6) . .
O13 Na O12 52.25(5) . .
O14 Na O12 71.76(5) . .
O15 Na O12 123.51(5) . .
O15 Na Na 42.76(4) 2_556 2_556
O18 Na Na 79.67(5) . 2_556
O17 Na Na 80.28(5) . 2_556
O13 Na Na 142.81(5) . 2_556
O14 Na Na 90.89(5) . 2_556
O15 Na Na 38.81(3) . 2_556
O12 Na Na 160.83(5) . 2_556
Fe2 O1 Fe1 124.16(6) . .
Fe2 O1 Fe3 117.98(6) . .
Fe1 O1 Fe3 117.11(7) . .
C1 O2 Fe1 133.25(13) . .
C1 O3 Fe2 134.72(13) . .
C8 O4 Fe1 131.76(13) . .
C8 O5 Fe3 132.34(12) . .
C15 O6 Fe1 130.59(13) . .
C15 O7 Fe3 134.15(12) . .
C22 O8 Fe2 134.09(15) . .
C22 O9 Fe3 128.97(12) . .
C29 O10 Fe2 130.14(12) . .
C29 O11 Fe3 133.31(12) . .
C36 O12 Fe1 120.48(14) . .
C36 O12 Na 89.53(12) . .
Fe1 O12 Na 149.95(7) . .
C36 O13 Na 93.67(13) . .
C42 O14 Fe2 119.69(13) . .
C42 O14 Na 91.28(11) . .
Fe2 O14 Na 149.02(8) . .
C42 O15 Na 167.68(15) . 2_556
C42 O15 Na 92.08(13) . .
Na O15 Na 98.43(6) 2_556 .
Fe3 O16 H16A 125.1(12) . .
Fe3 O16 H16B 126.4(11) . .
H16A O16 H16B 101(2) . .
C41 N1 C37 119.97(18) . .
C41 N1 Fe1 129.38(14) . .
C37 N1 Fe1 110.55(13) . .
C43 N2 C47 117.05(19) . .
C43 N2 Fe2 113.39(13) . .
C47 N2 Fe2 129.20(14) . .
O2 C1 O3 124.88(16) . .
O2 C1 C2 117.74(18) . .
O3 C1 C2 117.34(18) . .
C3 C2 C7 121.14(19) . .
C3 C2 C1 120.0(2) . .
C7 C2 C1 118.9(2) . .
C2 C3 C4 120.6(2) . .
C2 C3 H3 119.7 . .
C4 C3 H3 119.7 . .
C5 C4 C3 118.1(2) . .
C5 C4 H4 121.0 . .
C3 C4 H4 121.0 . .
C6 C5 C4 120.6(2) . .
C6 C5 H5 119.7 . .
C4 C5 H5 119.7 . .
C5 C6 C7 122.0(2) . .
C5 C6 H6 119.0 . .
C7 C6 H6 119.0 . .
C6 C7 C2 117.5(2) . .
C6 C7 H7 121.2 . .
C2 C7 H7 121.2 . .
O4 C8 O5 124.12(17) . .
O4 C8 C9 118.66(17) . .
O5 C8 C9 117.18(16) . .
C14 C9 C10 118.85(18) . .
C14 C9 C8 120.99(17) . .
C10 C9 C8 119.97(17) . .
C11 C10 C9 119.4(2) . .
C11 C10 H10 120.3 . .
C9 C10 H10 120.3 . .
C10 C11 C12 120.7(2) . .
C10 C11 H11 119.7 . .
C12 C11 H11 119.7 . .
C13 C12 C11 119.2(2) . .
C13 C12 H12 120.4 . .
C11 C12 H12 120.4 . .
C12 C13 C14 121.0(2) . .
C12 C13 H13 119.5 . .
C14 C13 H13 119.5 . .
C13 C14 C9 120.83(19) . .
C13 C14 H14 119.6 . .
C9 C14 H14 119.6 . .
O6 C15 O7 124.84(18) . .
O6 C15 C16 118.44(17) . .
O7 C15 C16 116.72(16) . .
C21 C16 C17 119.22(19) . .
C21 C16 C15 121.43(18) . .
C17 C16 C15 119.34(18) . .
C16 C17 C18 119.7(2) . .
C16 C17 H17 120.2 . .
C18 C17 H17 120.2 . .
C19 C18 C17 120.5(2) . .
C19 C18 H18 119.7 . .
C17 C18 H18 119.7 . .
C18 C19 C20 119.8(2) . .
C18 C19 H19 120.1 . .
C20 C19 H19 120.1 . .
C19 C20 C21 120.6(2) . .
C19 C20 H20 119.7 . .
C21 C20 H20 119.7 . .
C16 C21 C20 120.1(2) . .
C16 C21 H21 120.0 . .
C20 C21 H21 120.0 . .
O8 C22 O9 125.16(19) . .
O8 C22 C23 118.8(2) . .
O9 C22 C23 115.91(17) . .
C24 C23 C28 120.0(2) . .
C24 C23 C22 119.1(2) . .
C28 C23 C22 120.90(19) . .
C23 C24 C25 118.6(2) . .
C23 C24 H24 120.7 . .
C25 C24 H24 120.7 . .
C26 C25 C24 120.1(2) . .
C26 C25 H25 119.9 . .
C24 C25 H25 119.9 . .
C27 C26 C25 120.9(2) . .
C27 C26 H26 119.5 . .
C25 C26 H26 119.5 . .
C26 C27 C28 119.2(2) . .
C26 C27 H27 120.4 . .
C28 C27 H27 120.4 . .
C27 C28 C23 121.1(2) . .
C27 C28 H28 119.4 . .
C23 C28 H28 119.4 . .
O11 C29 O10 125.17(17) . .
O11 C29 C30 117.80(17) . .
O10 C29 C30 117.02(18) . .
C31 C30 C35 119.12(19) . .
C31 C30 C29 120.71(19) . .
C35 C30 C29 120.15(18) . .
C32 C31 C30 119.5(2) . .
C32 C31 H31 120.3 . .
C30 C31 H31 120.3 . .
C31 C32 C33 120.8(2) . .
C31 C32 H32 119.6 . .
C33 C32 H32 119.6 . .
C34 C33 C32 120.0(2) . .
C34 C33 H33 120.0 . .
C32 C33 H33 120.0 . .
C33 C34 C35 120.4(2) . .
C33 C34 H34 119.8 . .
C35 C34 H34 119.8 . .
C34 C35 C30 120.1(2) . .
C34 C35 H35 120.0 . .
C30 C35 H35 120.0 . .
O13 C36 O12 123.5(2) . .
O13 C36 C37 121.79(18) . .
O12 C36 C37 114.73(17) . .
O13 C36 Na 60.83(12) . .
O12 C36 Na 63.49(12) . .
C37 C36 Na 168.81(13) . .
N1 C37 C38 120.3(2) . .
N1 C37 C36 115.64(17) . .
C38 C37 C36 124.06(18) . .
C39 C38 C37 120.2(2) . .
C39 C38 H38 119.9 . .
C37 C38 H38 119.9 . .
C38 C39 C40 119.0(2) . .
C38 C39 H39 120.5 . .
C40 C39 H39 120.5 . .
C41 C40 C39 118.7(2) . .
C41 C40 H40 120.7 . .
C39 C40 H40 120.7 . .
N1 C41 C40 121.8(2) . .
N1 C41 H41 119.1 . .
C40 C41 H41 119.1 . .
O15 C42 O14 124.0(2) . .
O15 C42 C43 119.2(2) . .
O14 C42 C43 116.78(17) . .
O15 C42 Na 62.43(12) . .
O14 C42 Na 62.00(10) . .
C43 C42 Na 174.39(13) . .
N2 C43 C44 124.13(19) . .
N2 C43 C42 112.16(18) . .
C44 C43 C42 123.71(19) . .
C43 C44 C45 117.8(2) . .
C43 C44 H44 121.1 . .
C45 C44 H44 121.1 . .
C46 C45 C44 119.8(2) . .
C46 C45 H45 120.1 . .
C44 C45 H45 120.1 . .
C45 C46 C47 119.2(2) . .
C45 C46 H46 120.4 . .
C47 C46 H46 120.4 . .
N2 C47 C46 121.9(2) . .
N2 C47 H47 119.0 . .
C46 C47 H47 119.0 . .
C48 O17 Na 120.91(13) . .
C48 O17 H17A 114.8(15) . .
Na O17 H17A 97.9(13) . .
O17 C48 C49 113.9(2) . .
O17 C48 H48A 108.8 . .
C49 C48 H48A 108.8 . .
O17 C48 H48B 108.8 . .
C49 C48 H48B 108.8 . .
H48A C48 H48B 107.7 . .
C48 C49 H49A 109.5 . .
C48 C49 H49B 109.5 . .
H49A C49 H49B 109.5 . .
C48 C49 H49C 109.5 . .
H49A C49 H49C 109.5 . .
H49B C49 H49C 109.5 . .
C50 O18 Na 136.69(16) . .
C50 O18 H18A 104.5(17) . .
Na O18 H18A 117.3(17) . .
O18 C50 C51 112.7(2) . .
O18 C50 H50A 109.0 . .
C51 C50 H50A 109.0 . .
O18 C50 H50B 109.0 . .
C51 C50 H50B 109.0 . .
H50A C50 H50B 107.8 . .
C50 C51 H51A 109.5 . .
C50 C51 H51B 109.5 . .
H51A C51 H51B 109.5 . .
C50 C51 H51C 109.5 . .
H51A C51 H51C 109.5 . .
H51B C51 H51C 109.5 . .
C52 O19 H19A 109.5 . .
O19 C52 C53 113.2(2) . .
O19 C52 H52A 108.9 . .
C53 C52 H52A 108.9 . .
O19 C52 H52B 108.9 . .
C53 C52 H52B 108.9 . .
H52A C52 H52B 107.8 . .
C52 C53 H53A 109.5 . .
C52 C53 H53B 109.5 . .
H53A C53 H53B 109.5 . .
C52 C53 H53C 109.5 . .
H53A C53 H53C 109.5 . .
H53B C53 H53C 109.5 . .
O21 Cl O22 109.74(10) . .
O21 Cl O23 111.57(9) . .
O22 Cl O23 106.45(10) . .
O21 Cl O20 108.16(11) . .
O22 Cl O20 111.44(9) . .
O23 Cl O20 109.51(10) . .

loop_
_geom_bond_atom_site_label_1
_geom_bond_atom_site_label_2
_geom_bond_distance
_geom_bond_site_symmetry_2
Fe1 O1 1.9170(13) .
Fe1 O12 1.9776(14) .
Fe1 O4 2.0149(14) .
Fe1 O2 2.0238(14) .
Fe1 O6 2.0328(13) .
Fe1 N1 2.2034(16) .
Fe2 O1 1.8972(14) .
Fe2 O14 1.9948(14) .
Fe2 O10 2.0026(14) .
Fe2 O8 2.0095(14) .
Fe2 O3 2.0223(14) .
Fe2 N2 2.1852(17) .
Fe3 O1 1.9330(12) .
Fe3 O9 1.9778(15) .
Fe3 O7 1.9986(14) .
Fe3 O5 2.0007(15) .
Fe3 O11 2.0187(14) .
Fe3 O16 2.0981(13) .
Na O15 2.3436(16) 2_556
Na O18 2.3550(17) .
Na O17 2.4488(16) .
Na O13 2.4895(18) .
Na O14 2.5277(15) .
Na O15 2.5389(18) .
Na O12 2.5460(17) .
Na Na 3.6990(17) 2_556
O2 C1 1.253(2) .
O3 C1 1.258(2) .
O4 C8 1.260(2) .
O5 C8 1.265(2) .
O6 C15 1.252(2) .
O7 C15 1.262(2) .
O8 C22 1.257(2) .
O9 C22 1.274(3) .
O10 C29 1.256(2) .
O11 C29 1.248(2) .
O12 C36 1.291(2) .
O13 C36 1.227(2) .
O14 C42 1.287(3) .
O15 C42 1.232(2) .
O15 Na 2.3436(16) 2_556
O16 H16A 0.96(2) .
O16 H16B 0.99(2) .
N1 C41 1.323(3) .
N1 C37 1.343(2) .
N2 C43 1.346(2) .
N2 C47 1.362(2) .
C1 C2 1.492(2) .
C2 C3 1.363(3) .
C2 C7 1.403(3) .
C3 C4 1.412(3) .
C3 H3 0.9500 .
C4 C5 1.386(4) .
C4 H4 0.9500 .
C5 C6 1.368(3) .
C5 H5 0.9500 .
C6 C7 1.384(3) .
C6 H6 0.9500 .
C7 H7 0.9500 .
C8 C9 1.484(3) .
C9 C14 1.382(3) .
C9 C10 1.398(3) .
C10 C11 1.386(3) .
C10 H10 0.9500 .
C11 C12 1.388(3) .
C11 H11 0.9500 .
C12 C13 1.363(3) .
C12 H12 0.9500 .
C13 C14 1.369(3) .
C13 H13 0.9500 .
C14 H14 0.9500 .
C15 C16 1.491(3) .
C16 C21 1.389(3) .
C16 C17 1.392(3) .
C17 C18 1.402(3) .
C17 H17 0.9500 .
C18 C19 1.367(3) .
C18 H18 0.9500 .
C19 C20 1.375(3) .
C19 H19 0.9500 .
C20 C21 1.389(3) .
C20 H20 0.9500 .
C21 H21 0.9500 .
C22 C23 1.494(3) .
C23 C24 1.376(3) .
C23 C28 1.381(3) .
C24 C25 1.399(3) .
C24 H24 0.9500 .
C25 C26 1.380(3) .
C25 H25 0.9500 .
C26 C27 1.357(3) .
C26 H26 0.9500 .
C27 C28 1.375(3) .
C27 H27 0.9500 .
C28 H28 0.9500 .
C29 C30 1.493(2) .
C30 C31 1.403(3) .
C30 C35 1.410(3) .
C31 C32 1.374(3) .
C31 H31 0.9500 .
C32 C33 1.392(3) .
C32 H32 0.9500 .
C33 C34 1.373(3) .
C33 H33 0.9500 .
C34 C35 1.376(3) .
C34 H34 0.9500 .
C35 H35 0.9500 .
C36 C37 1.503(3) .
C37 C38 1.383(3) .
C38 C39 1.351(3) .
C38 H38 0.9500 .
C39 C40 1.387(3) .
C39 H39 0.9500 .
C40 C41 1.375(3) .
C40 H40 0.9500 .
C41 H41 0.9500 .
C42 C43 1.514(3) .
C43 C44 1.366(3) .
C44 C45 1.383(3) .
C44 H44 0.9500 .
C45 C46 1.373(3) .
C45 H45 0.9500 .
C46 C47 1.379(3) .
C46 H46 0.9500 .
C47 H47 0.9500 .
O17 C48 1.405(3) .
O17 H17A 0.88(2) .
C48 C49 1.484(3) .
C48 H48A 0.9900 .
C48 H48B 0.9900 .
C49 H49A 0.9800 .
C49 H49B 0.9800 .
C49 H49C 0.9800 .
O18 C50 1.402(3) .
O18 H18A 0.84(2) .
C50 C51 1.483(4) .
C50 H50A 0.9900 .
C50 H50B 0.9900 .
C51 H51A 0.9800 .
C51 H51B 0.9800 .
C51 H51C 0.9800 .
O19 C52 1.402(3) .
O19 H19A 0.8400 .
C52 C53 1.494(4) .
C52 H52A 0.9900 .
C52 H52B 0.9900 .
C53 H53A 0.9800 .
C53 H53B 0.9800 .
C53 H53C 0.9800 .
Cl O21 1.4122(15) .
Cl O22 1.4333(16) .
Cl O23 1.4345(15) .
Cl O20 1.4387(16) .

loop_
_geom_hbond_atom_site_label_D
_geom_hbond_atom_site_label_H
_geom_hbond_atom_site_label_A
_geom_hbond_distance_DH
_geom_hbond_distance_HA
_geom_hbond_distance_DA
_geom_hbond_angle_DHA
_geom_hbond_site_symmetry_A
O16 H16A O19 0.96(2) 1.82(2) 2.766(2) 167(2) .
O16 H16B O23 0.99(2) 1.83(2) 2.750(2) 153(2) .
O17 H17A O20 0.88(2) 2.00(2) 2.878(2) 174(2) 1_545
O18 H18A O17 0.84(2) 2.20(2) 2.894(3) 140(2) 2_556
O19 H19A O19 0.84 2.31 3.088(4) 154.8 2_565
